data_7713547
loop_
_publ_author_name
'Kindervater, Meagan B.'
'Staroverov, Viktor N.'
'Jackman, Kyle M. K.'
'Fogh, Amanda A.'
'Kelley, Leslie S. G.'
'Lim, Lisabeth'
'Sirohey, Sofia A.'
'Boyle, Paul D.'
'Blacquiere, Johanna M.'

_publ_section_title
;
 Operationally unsaturated ruthenium complex stabilized by a phosphine
 1-azaallyl ligand.
;
_journal_name_full 'Dalton transactions (Cambridge, England : 2003)'
_journal_paper_doi 10.1039/d2dt04020d
_journal_year 2023
_chemical_formula_sum 'C37 H41 N2 P Ru'
_chemical_formula_weight 645.76
_space_group_crystal_system monoclinic
_space_group_IT_number 14
_space_group_name_Hall '-P 2yn'
_space_group_name_H-M_alt 'P 1 21/n 1'
_atom_sites_solution_hydrogens geom
_atom_sites_solution_primary dual
_atom_sites_solution_secondary difmap
_audit_creation_method SHELXL-2018/3
_audit_update_record
;
2022-09-11 deposited with the CCDC.	2023-06-07 downloaded from the CCDC.
;
_cell_angle_alpha 90
_cell_angle_beta 98.065(11)
_cell_angle_gamma 90
_cell_formula_units_Z 4
_cell_length_a 10.509(4)
_cell_length_b 14.918(6)
_cell_length_c 19.744(7)
_cell_measurement_reflns_used 9939
_cell_measurement_temperature 110
_cell_measurement_theta_max 27.78
_cell_measurement_theta_min 2.49
_cell_volume 3065(2)
_computing_cell_refinement SAINT
_computing_data_collection Apex3
_computing_data_reduction SAINT
_computing_molecular_graphics Mercury
_computing_publication_material cif2tables.py
_computing_structure_refinement SHELXL
_computing_structure_solution SHELXT
_diffrn_ambient_temperature 110
_diffrn_detector 'CCD plate'
_diffrn_detector_type 'Bruker Apex2'
_diffrn_measured_fraction_theta_full 0.999
_diffrn_measured_fraction_theta_max 0.997
_diffrn_measurement_device '\k-geometry diffractometer'
_diffrn_measurement_device_type 'Bruker Kappa Axis Apex2'
_diffrn_measurement_method 'phi and omega scans'
_diffrn_radiation_type MoK\a
_diffrn_radiation_wavelength 0.71073
_diffrn_reflns_av_R_equivalents 0.1092
_diffrn_reflns_av_unetI/netI 0.0436
_diffrn_reflns_Laue_measured_fraction_full 0.999
_diffrn_reflns_Laue_measured_fraction_max 0.997
_diffrn_reflns_limit_h_max 14
_diffrn_reflns_limit_h_min -14
_diffrn_reflns_limit_k_max 20
_diffrn_reflns_limit_k_min -20
_diffrn_reflns_limit_l_max 26
_diffrn_reflns_limit_l_min -26
_diffrn_reflns_number 129417
_diffrn_reflns_point_group_measured_fraction_full 0.999
_diffrn_reflns_point_group_measured_fraction_max 0.997
_diffrn_reflns_theta_full 25.242
_diffrn_reflns_theta_max 28.753
_diffrn_reflns_theta_min 2.731
_diffrn_source 'sealed tube'
_exptl_absorpt_coefficient_mu 0.593
_exptl_absorpt_correction_T_max 0.9703
_exptl_absorpt_correction_T_min 0.8694
_exptl_absorpt_correction_type multi-scan
_exptl_absorpt_process_details SADABS
_exptl_crystal_colour red
_exptl_crystal_density_diffrn 1.400
_exptl_crystal_description prism
_exptl_crystal_F_000 1344
_exptl_crystal_size_max 0.149
_exptl_crystal_size_mid 0.108
_exptl_crystal_size_min 0.049
_refine_diff_density_max 0.894
_refine_diff_density_min -0.623
_refine_diff_density_rms 0.086
_refine_ls_extinction_method none
_refine_ls_goodness_of_fit_ref 1.015
_refine_ls_hydrogen_treatment constr
_refine_ls_matrix_type full
_refine_ls_number_parameters 377
_refine_ls_number_reflns 7935
_refine_ls_number_restraints 0
_refine_ls_restrained_S_all 1.015
_refine_ls_R_factor_all 0.0525
_refine_ls_R_factor_gt 0.0331
_refine_ls_shift/su_max 0.001
_refine_ls_shift/su_mean 0.000
_refine_ls_structure_factor_coef Fsqd
_refine_ls_weighting_details 'w=1/[\s^2^(Fo^2^)+(0.0273P)^2^+3.0323P] where P=(Fo^2^+2Fc^2^)/3'
_refine_ls_weighting_scheme calc
_refine_ls_wR_factor_gt 0.0697
_refine_ls_wR_factor_ref 0.0777
_reflns_Friedel_coverage 0.000
_reflns_number_gt 6146
_reflns_number_total 7935
_reflns_threshold_expression 'I > 2\s(I)'
_cod_data_source_file d2dt04020d2.cif
_cod_data_source_block b23004
_cod_original_cell_volume 3064.8(19)
_cod_original_sg_symbol_H-M 'P 21/n'
_cod_database_code 7713547
_shelx_shelxl_version_number 2018/3
_shelx_space_group_comment
;
The symmetry employed for this shelxl refinement is uniquely defined
by the following loop, which should always be used as a source of
symmetry information in preference to the above space-group names.
They are only intended as comments.
;
_shelx_estimated_absorpt_t_min 0.917
_shelx_estimated_absorpt_t_max 0.972

loop_
_space_group_symop_operation_xyz
'x, y, z'
'-x+1/2, y+1/2, -z+1/2'
'-x, -y, -z'
'x-1/2, -y-1/2, z-1/2'

loop_
_atom_site_label
_atom_site_type_symbol
_atom_site_fract_x
_atom_site_fract_y
_atom_site_fract_z
_atom_site_U_iso_or_equiv
_atom_site_adp_type
_atom_site_occupancy
_atom_site_site_symmetry_order
_atom_site_calc_flag
_atom_site_refinement_flags_posn
_atom_site_refinement_flags_adp
_atom_site_refinement_flags_occupancy
_atom_site_disorder_assembly
_atom_site_disorder_group
Ru1 Ru 0.73642(2) 0.72864(2) 0.36214(2) 0.01302(5) Uani 1 1 d . . . . .
P1 P 0.55655(5) 0.74623(4) 0.41283(3) 0.01441(12) Uani 1 1 d . . . . .
N1 N 0.73000(18) 0.58703(13) 0.38065(10) 0.0184(4) Uani 1 1 d . . . . .
N2 N 0.82000(17) 0.73672(13) 0.46690(9) 0.0169(4) Uani 1 1 d . . . . .
C1 C 0.6870(2) 0.82230(15) 0.27758(11) 0.0167(4) Uani 1 1 d . . . . .
C2 C 0.6998(2) 0.73450(16) 0.25025(11) 0.0164(4) Uani 1 1 d . . . . .
C3 C 0.8320(2) 0.70744(16) 0.26902(11) 0.0175(5) Uani 1 1 d . . . . .
C4 C 0.8982(2) 0.77632(16) 0.30852(11) 0.0176(4) Uani 1 1 d . . . . .
C5 C 0.8079(2) 0.84783(15) 0.31610(11) 0.0162(4) Uani 1 1 d . . . . .
C6 C 0.5712(2) 0.88048(16) 0.25871(12) 0.0198(5) Uani 1 1 d . . . . .
H6A H 0.574125 0.907103 0.213567 0.030 Uiso 1 1 calc R U . . .
H6B H 0.570676 0.928226 0.292756 0.030 Uiso 1 1 calc R U . . .
H6C H 0.493230 0.844184 0.257448 0.030 Uiso 1 1 calc R U . . .
C7 C 0.6019(2) 0.68899(17) 0.19953(12) 0.0213(5) Uani 1 1 d . . . . .
H7A H 0.518909 0.688321 0.216841 0.032 Uiso 1 1 calc R U . . .
H7B H 0.629251 0.627296 0.192489 0.032 Uiso 1 1 calc R U . . .
H7C H 0.593202 0.721497 0.155992 0.032 Uiso 1 1 calc R U . . .
C8 C 0.8890(2) 0.62119(17) 0.24911(13) 0.0242(5) Uani 1 1 d . . . . .
H8A H 0.914932 0.627387 0.203557 0.036 Uiso 1 1 calc R U . . .
H8B H 0.825099 0.573225 0.248363 0.036 Uiso 1 1 calc R U . . .
H8C H 0.964345 0.606404 0.282349 0.036 Uiso 1 1 calc R U . . .
C9 C 1.0404(2) 0.78240(18) 0.33027(13) 0.0242(5) Uani 1 1 d . . . . .
H9A H 1.075567 0.722121 0.339625 0.036 Uiso 1 1 calc R U . . .
H9B H 1.057606 0.819014 0.371757 0.036 Uiso 1 1 calc R U . . .
H9C H 1.080910 0.810039 0.293666 0.036 Uiso 1 1 calc R U . . .
C10 C 0.8444(2) 0.93639(15) 0.34839(12) 0.0214(5) Uani 1 1 d . . . . .
H10A H 0.895521 0.926877 0.393279 0.032 Uiso 1 1 calc R U . . .
H10B H 0.766547 0.970128 0.353949 0.032 Uiso 1 1 calc R U . . .
H10C H 0.895192 0.970280 0.319131 0.032 Uiso 1 1 calc R U . . .
C11 C 0.8170(2) 0.54455(17) 0.42583(13) 0.0269(6) Uani 1 1 d . . . . .
H11 H 0.875582 0.579563 0.455927 0.032 Uiso 1 1 calc R U . . .
C12 C 0.8252(3) 0.45184(19) 0.43058(15) 0.0364(7) Uani 1 1 d . . . . .
H12 H 0.888521 0.424453 0.463113 0.044 Uiso 1 1 calc R U . . .
C13 C 0.7405(3) 0.39996(18) 0.38764(15) 0.0329(6) Uani 1 1 d . . . . .
H13 H 0.744427 0.336389 0.389924 0.039 Uiso 1 1 calc R U . . .
C14 C 0.6506(3) 0.44225(17) 0.34155(14) 0.0273(6) Uani 1 1 d . . . . .
H14 H 0.590868 0.408312 0.311272 0.033 Uiso 1 1 calc R U . . .
C15 C 0.6478(2) 0.53504(16) 0.33963(13) 0.0217(5) Uani 1 1 d . . . . .
H15 H 0.584515 0.563431 0.307659 0.026 Uiso 1 1 calc R U . . .
C16 C 0.6114(2) 0.73483(15) 0.50309(11) 0.0159(4) Uani 1 1 d . . . . .
C17 C 0.7477(2) 0.73229(15) 0.51890(11) 0.0164(4) Uani 1 1 d . . . . .
C18 C 0.7970(2) 0.72262(16) 0.58924(12) 0.0203(5) Uani 1 1 d . . . . .
H18 H 0.887289 0.717884 0.602300 0.024 Uiso 1 1 calc R U . . .
C19 C 0.7177(2) 0.71993(16) 0.63891(12) 0.0216(5) Uani 1 1 d . . . . .
H19 H 0.754390 0.712742 0.685378 0.026 Uiso 1 1 calc R U . . .
C20 C 0.5841(2) 0.72754(16) 0.62263(12) 0.0216(5) Uani 1 1 d . . . . .
H20 H 0.530218 0.727737 0.657467 0.026 Uiso 1 1 calc R U . . .
C21 C 0.5327(2) 0.73476(15) 0.55437(12) 0.0193(5) Uani 1 1 d . . . . .
H21 H 0.442249 0.739744 0.542240 0.023 Uiso 1 1 calc R U . . .
C22 C 0.9525(2) 0.75422(16) 0.48037(11) 0.0187(5) Uani 1 1 d . . . . .
H22 H 1.007183 0.711621 0.463304 0.022 Uiso 1 1 calc R U . . .
C23 C 1.0107(2) 0.82404(17) 0.51451(11) 0.0208(5) Uani 1 1 d . . . . .
C24 C 0.9368(2) 0.89648(17) 0.54497(12) 0.0242(5) Uani 1 1 d . . . . .
H24A H 0.850232 0.900776 0.519224 0.036 Uiso 1 1 calc R U . . .
H24B H 0.981297 0.953902 0.542710 0.036 Uiso 1 1 calc R U . . .
H24C H 0.930742 0.881935 0.592815 0.036 Uiso 1 1 calc R U . . .
C25 C 1.1540(2) 0.8353(2) 0.52025(13) 0.0289(6) Uani 1 1 d . . . . .
H25A H 1.191295 0.835303 0.568602 0.043 Uiso 1 1 calc R U . . .
H25B H 1.173620 0.892210 0.499207 0.043 Uiso 1 1 calc R U . . .
H25C H 1.190344 0.785690 0.496668 0.043 Uiso 1 1 calc R U . . .
C26 C 0.4293(2) 0.66299(15) 0.38994(12) 0.0175(5) Uani 1 1 d . . . . .
C27 C 0.4105(2) 0.59023(16) 0.43187(13) 0.0229(5) Uani 1 1 d . . . . .
H27 H 0.454932 0.587782 0.477179 0.027 Uiso 1 1 calc R U . . .
C28 C 0.3271(3) 0.52126(18) 0.40772(14) 0.0303(6) Uani 1 1 d . . . . .
H28 H 0.316228 0.471492 0.436367 0.036 Uiso 1 1 calc R U . . .
C29 C 0.2604(2) 0.52464(18) 0.34265(15) 0.0302(6) Uani 1 1 d . . . . .
H29 H 0.202634 0.477763 0.326721 0.036 Uiso 1 1 calc R U . . .
C30 C 0.2774(2) 0.59653(17) 0.30032(13) 0.0254(5) Uani 1 1 d . . . . .
H30 H 0.231797 0.598876 0.255270 0.030 Uiso 1 1 calc R U . . .
C31 C 0.3613(2) 0.66501(16) 0.32401(12) 0.0195(5) Uani 1 1 d . . . . .
H31 H 0.372714 0.714118 0.294819 0.023 Uiso 1 1 calc R U . . .
C32 C 0.4753(2) 0.85506(15) 0.40609(11) 0.0158(4) Uani 1 1 d . . . . .
C33 C 0.5531(2) 0.92967(16) 0.42474(11) 0.0197(5) Uani 1 1 d . . . . .
H33 H 0.641211 0.920984 0.442085 0.024 Uiso 1 1 calc R U . . .
C34 C 0.5042(2) 1.01582(16) 0.41843(12) 0.0227(5) Uani 1 1 d . . . . .
H34 H 0.558668 1.065550 0.431421 0.027 Uiso 1 1 calc R U . . .
C35 C 0.3762(2) 1.02966(17) 0.39324(12) 0.0235(5) Uani 1 1 d . . . . .
H35 H 0.342712 1.088801 0.388058 0.028 Uiso 1 1 calc R U . . .
C36 C 0.2973(2) 0.95663(17) 0.37563(13) 0.0250(5) Uani 1 1 d . . . . .
H36 H 0.208946 0.965793 0.358991 0.030 Uiso 1 1 calc R U . . .
C37 C 0.3463(2) 0.86964(16) 0.38212(12) 0.0213(5) Uani 1 1 d . . . . .
H37 H 0.291036 0.820048 0.370062 0.026 Uiso 1 1 calc R U . . .

loop_
_atom_site_aniso_label
_atom_site_aniso_U_11
_atom_site_aniso_U_22
_atom_site_aniso_U_33
_atom_site_aniso_U_23
_atom_site_aniso_U_13
_atom_site_aniso_U_12
Ru1 0.01328(8) 0.01204(9) 0.01355(8) -0.00052(7) 0.00122(6) -0.00054(7)
P1 0.0134(3) 0.0155(3) 0.0141(3) 0.0001(2) 0.0012(2) -0.0009(2)
N1 0.0210(10) 0.0145(9) 0.0208(10) -0.0002(8) 0.0067(8) 0.0001(8)
N2 0.0143(9) 0.0200(10) 0.0160(9) -0.0022(8) 0.0011(7) -0.0023(8)
C1 0.0186(11) 0.0169(11) 0.0147(10) 0.0025(9) 0.0028(8) 0.0000(9)
C2 0.0176(10) 0.0185(11) 0.0134(10) -0.0003(9) 0.0028(8) -0.0012(9)
C3 0.0198(11) 0.0196(12) 0.0140(10) 0.0013(9) 0.0056(8) 0.0001(9)
C4 0.0160(10) 0.0239(12) 0.0132(10) 0.0022(9) 0.0031(8) -0.0048(9)
C5 0.0186(11) 0.0150(11) 0.0148(10) 0.0017(8) 0.0014(8) -0.0032(9)
C6 0.0211(11) 0.0194(11) 0.0187(11) 0.0046(9) 0.0021(9) 0.0039(9)
C7 0.0209(11) 0.0242(12) 0.0182(11) -0.0023(10) 0.0007(9) -0.0003(10)
C8 0.0244(12) 0.0223(12) 0.0263(13) -0.0031(10) 0.0052(10) 0.0033(10)
C9 0.0180(11) 0.0302(14) 0.0248(12) 0.0018(11) 0.0042(9) -0.0002(10)
C10 0.0252(12) 0.0165(11) 0.0223(12) 0.0008(10) 0.0032(10) -0.0036(10)
C11 0.0295(13) 0.0219(13) 0.0284(14) 0.0036(11) 0.0007(11) 0.0028(11)
C12 0.0464(17) 0.0232(14) 0.0387(16) 0.0088(12) 0.0024(13) 0.0097(13)
C13 0.0472(17) 0.0160(12) 0.0397(16) 0.0030(11) 0.0206(13) 0.0030(12)
C14 0.0347(14) 0.0172(12) 0.0329(14) -0.0062(11) 0.0146(11) -0.0069(11)
C15 0.0243(12) 0.0171(11) 0.0250(12) -0.0026(10) 0.0085(10) -0.0026(10)
C16 0.0181(10) 0.0131(10) 0.0162(10) -0.0001(9) 0.0015(8) -0.0008(9)
C17 0.0185(10) 0.0133(10) 0.0170(10) -0.0007(9) 0.0005(8) -0.0009(9)
C18 0.0201(11) 0.0201(12) 0.0195(11) -0.0004(10) -0.0016(9) -0.0032(10)
C19 0.0302(12) 0.0184(12) 0.0151(10) 0.0002(9) -0.0007(9) -0.0052(10)
C20 0.0265(12) 0.0197(12) 0.0204(11) 0.0008(10) 0.0092(9) -0.0040(10)
C21 0.0201(11) 0.0156(11) 0.0226(11) -0.0002(10) 0.0045(9) -0.0025(9)
C22 0.0146(10) 0.0239(12) 0.0171(11) 0.0023(9) 0.0000(8) 0.0010(9)
C23 0.0184(11) 0.0265(13) 0.0166(11) 0.0031(10) -0.0003(9) -0.0044(10)
C24 0.0258(12) 0.0226(13) 0.0227(12) 0.0013(10) -0.0019(10) -0.0049(10)
C25 0.0208(12) 0.0423(16) 0.0226(13) 0.0032(11) -0.0001(10) -0.0086(11)
C26 0.0151(10) 0.0165(11) 0.0214(11) -0.0022(9) 0.0045(9) 0.0004(9)
C27 0.0248(12) 0.0200(12) 0.0232(12) 0.0012(10) 0.0014(10) -0.0027(10)
C28 0.0321(14) 0.0202(13) 0.0382(15) 0.0019(11) 0.0033(12) -0.0080(11)
C29 0.0245(13) 0.0224(13) 0.0421(16) -0.0069(12) -0.0013(11) -0.0080(11)
C30 0.0197(12) 0.0264(13) 0.0279(13) -0.0067(11) -0.0043(10) -0.0008(10)
C31 0.0191(11) 0.0188(11) 0.0202(11) -0.0014(9) 0.0016(9) 0.0002(9)
C32 0.0194(11) 0.0152(11) 0.0134(10) 0.0004(8) 0.0041(8) 0.0014(9)
C33 0.0194(11) 0.0212(12) 0.0180(11) -0.0018(9) 0.0014(9) 0.0005(9)
C34 0.0303(13) 0.0173(12) 0.0214(12) -0.0014(10) 0.0065(10) -0.0026(10)
C35 0.0295(13) 0.0178(12) 0.0243(12) 0.0021(10) 0.0080(10) 0.0048(10)
C36 0.0177(12) 0.0247(13) 0.0326(14) 0.0029(11) 0.0030(10) 0.0047(10)
C37 0.0163(11) 0.0195(12) 0.0277(13) -0.0003(10) 0.0019(9) -0.0015(9)

loop_
_atom_type_symbol
_atom_type_description
_atom_type_scat_dispersion_real
_atom_type_scat_dispersion_imag
_atom_type_scat_source
C C 0.0033 0.0016 'International Tables Vol C Tables 4.2.6.8 and 6.1.1.4'
H H 0.0000 0.0000 'International Tables Vol C Tables 4.2.6.8 and 6.1.1.4'
N N 0.0061 0.0033 'International Tables Vol C Tables 4.2.6.8 and 6.1.1.4'
P P 0.1023 0.0942 'International Tables Vol C Tables 4.2.6.8 and 6.1.1.4'
Ru Ru -1.2594 0.8363 'International Tables Vol C Tables 4.2.6.8 and 6.1.1.4'

loop_
_geom_angle_atom_site_label_1
_geom_angle_atom_site_label_2
_geom_angle_atom_site_label_3
_geom_angle
_geom_angle_site_symmetry_1
_geom_angle_site_symmetry_3
_geom_angle_publ_flag
N2 Ru1 N1 84.78(7) . . ?
N2 Ru1 C5 103.84(8) . . ?
N1 Ru1 C5 153.56(8) . . ?
N2 Ru1 C1 136.59(8) . . ?
N1 Ru1 C1 138.62(8) . . ?
C5 Ru1 C1 38.49(8) . . ?
N2 Ru1 C2 164.91(7) . . ?
N1 Ru1 C2 101.87(8) . . ?
C5 Ru1 C2 64.44(8) . . ?
C1 Ru1 C2 38.17(8) . . ?
N2 Ru1 C3 129.28(8) . . ?
N1 Ru1 C3 91.68(8) . . ?
C5 Ru1 C3 63.36(8) . . ?
C1 Ru1 C3 63.14(8) . . ?
C2 Ru1 C3 38.07(8) . . ?
N2 Ru1 C4 101.75(8) . . ?
N1 Ru1 C4 115.90(8) . . ?
C5 Ru1 C4 38.26(8) . . ?
C1 Ru1 C4 63.28(8) . . ?
C2 Ru1 C4 63.16(8) . . ?
C3 Ru1 C4 36.77(8) . . ?
N2 Ru1 P1 79.72(6) . . ?
N1 Ru1 P1 89.47(5) . . ?
C5 Ru1 P1 116.48(6) . . ?
C1 Ru1 P1 98.02(6) . . ?
C2 Ru1 P1 113.56(6) . . ?
C3 Ru1 P1 150.97(6) . . ?
C4 Ru1 P1 154.63(7) . . ?
C16 P1 C32 103.70(10) . . ?
C16 P1 C26 107.51(10) . . ?
C32 P1 C26 105.43(11) . . ?
C16 P1 Ru1 104.70(8) . . ?
C32 P1 Ru1 118.56(7) . . ?
C26 P1 Ru1 115.83(8) . . ?
C11 N1 C15 116.6(2) . . ?
C11 N1 Ru1 122.87(17) . . ?
C15 N1 Ru1 119.87(16) . . ?
C17 N2 C22 120.61(19) . . ?
C17 N2 Ru1 122.05(14) . . ?
C22 N2 Ru1 117.14(14) . . ?
C2 C1 C5 108.64(19) . . ?
C2 C1 C6 123.6(2) . . ?
C5 C1 C6 127.2(2) . . ?
C2 C1 Ru1 71.18(13) . . ?
C5 C1 Ru1 70.56(12) . . ?
C6 C1 Ru1 131.20(15) . . ?
C1 C2 C3 107.27(19) . . ?
C1 C2 C7 125.2(2) . . ?
C3 C2 C7 126.3(2) . . ?
C1 C2 Ru1 70.64(12) . . ?
C3 C2 Ru1 72.75(12) . . ?
C7 C2 Ru1 131.67(16) . . ?
C4 C3 C2 108.6(2) . . ?
C4 C3 C8 125.9(2) . . ?
C2 C3 C8 125.4(2) . . ?
C4 C3 Ru1 71.73(12) . . ?
C2 C3 Ru1 69.19(12) . . ?
C8 C3 Ru1 125.47(16) . . ?
C3 C4 C5 108.29(19) . . ?
C3 C4 C9 126.6(2) . . ?
C5 C4 C9 124.5(2) . . ?
C3 C4 Ru1 71.50(12) . . ?
C5 C4 Ru1 68.52(12) . . ?
C9 C4 Ru1 132.52(16) . . ?
C1 C5 C4 107.05(19) . . ?
C1 C5 C10 128.0(2) . . ?
C4 C5 C10 124.2(2) . . ?
C1 C5 Ru1 70.95(12) . . ?
C4 C5 Ru1 73.22(13) . . ?
C10 C5 Ru1 128.84(16) . . ?
C1 C6 H6A 109.5 . . ?
C1 C6 H6B 109.5 . . ?
H6A C6 H6B 109.5 . . ?
C1 C6 H6C 109.5 . . ?
H6A C6 H6C 109.5 . . ?
H6B C6 H6C 109.5 . . ?
C2 C7 H7A 109.5 . . ?
C2 C7 H7B 109.5 . . ?
H7A C7 H7B 109.5 . . ?
C2 C7 H7C 109.5 . . ?
H7A C7 H7C 109.5 . . ?
H7B C7 H7C 109.5 . . ?
C3 C8 H8A 109.5 . . ?
C3 C8 H8B 109.5 . . ?
H8A C8 H8B 109.5 . . ?
C3 C8 H8C 109.5 . . ?
H8A C8 H8C 109.5 . . ?
H8B C8 H8C 109.5 . . ?
C4 C9 H9A 109.5 . . ?
C4 C9 H9B 109.5 . . ?
H9A C9 H9B 109.5 . . ?
C4 C9 H9C 109.5 . . ?
H9A C9 H9C 109.5 . . ?
H9B C9 H9C 109.5 . . ?
C5 C10 H10A 109.5 . . ?
C5 C10 H10B 109.5 . . ?
H10A C10 H10B 109.5 . . ?
C5 C10 H10C 109.5 . . ?
H10A C10 H10C 109.5 . . ?
H10B C10 H10C 109.5 . . ?
N1 C11 C12 123.0(3) . . ?
N1 C11 H11 118.5 . . ?
C12 C11 H11 118.5 . . ?
C13 C12 C11 119.3(3) . . ?
C13 C12 H12 120.3 . . ?
C11 C12 H12 120.3 . . ?
C14 C13 C12 118.4(2) . . ?
C14 C13 H13 120.8 . . ?
C12 C13 H13 120.8 . . ?
C13 C14 C15 119.2(2) . . ?
C13 C14 H14 120.4 . . ?
C15 C14 H14 120.4 . . ?
N1 C15 C14 123.4(2) . . ?
N1 C15 H15 118.3 . . ?
C14 C15 H15 118.3 . . ?
C21 C16 C17 121.5(2) . . ?
C21 C16 P1 125.29(17) . . ?
C17 C16 P1 113.09(16) . . ?
N2 C17 C18 125.2(2) . . ?
N2 C17 C16 118.95(19) . . ?
C18 C17 C16 115.8(2) . . ?
C19 C18 C17 121.8(2) . . ?
C19 C18 H18 119.1 . . ?
C17 C18 H18 119.1 . . ?
C18 C19 C20 121.5(2) . . ?
C18 C19 H19 119.2 . . ?
C20 C19 H19 119.2 . . ?
C21 C20 C19 118.1(2) . . ?
C21 C20 H20 120.9 . . ?
C19 C20 H20 120.9 . . ?
C20 C21 C16 121.1(2) . . ?
C20 C21 H21 119.4 . . ?
C16 C21 H21 119.4 . . ?
C23 C22 N2 127.6(2) . . ?
C23 C22 H22 116.2 . . ?
N2 C22 H22 116.2 . . ?
C22 C23 C25 120.4(2) . . ?
C22 C23 C24 122.3(2) . . ?
C25 C23 C24 117.2(2) . . ?
C23 C24 H24A 109.5 . . ?
C23 C24 H24B 109.5 . . ?
H24A C24 H24B 109.5 . . ?
C23 C24 H24C 109.5 . . ?
H24A C24 H24C 109.5 . . ?
H24B C24 H24C 109.5 . . ?
C23 C25 H25A 109.5 . . ?
C23 C25 H25B 109.5 . . ?
H25A C25 H25B 109.5 . . ?
C23 C25 H25C 109.5 . . ?
H25A C25 H25C 109.5 . . ?
H25B C25 H25C 109.5 . . ?
C31 C26 C27 118.3(2) . . ?
C31 C26 P1 118.38(17) . . ?
C27 C26 P1 122.61(18) . . ?
C28 C27 C26 120.4(2) . . ?
C28 C27 H27 119.8 . . ?
C26 C27 H27 119.8 . . ?
C29 C28 C27 120.5(2) . . ?
C29 C28 H28 119.8 . . ?
C27 C28 H28 119.8 . . ?
C28 C29 C30 119.9(2) . . ?
C28 C29 H29 120.0 . . ?
C30 C29 H29 120.0 . . ?
C29 C30 C31 119.7(2) . . ?
C29 C30 H30 120.1 . . ?
C31 C30 H30 120.1 . . ?
C30 C31 C26 121.1(2) . . ?
C30 C31 H31 119.4 . . ?
C26 C31 H31 119.4 . . ?
C37 C32 C33 118.1(2) . . ?
C37 C32 P1 125.91(18) . . ?
C33 C32 P1 115.93(17) . . ?
C34 C33 C32 121.3(2) . . ?
C34 C33 H33 119.3 . . ?
C32 C33 H33 119.3 . . ?
C35 C34 C33 120.1(2) . . ?
C35 C34 H34 120.0 . . ?
C33 C34 H34 120.0 . . ?
C34 C35 C36 119.4(2) . . ?
C34 C35 H35 120.3 . . ?
C36 C35 H35 120.3 . . ?
C35 C36 C37 120.6(2) . . ?
C35 C36 H36 119.7 . . ?
C37 C36 H36 119.7 . . ?
C32 C37 C36 120.5(2) . . ?
C32 C37 H37 119.8 . . ?
C36 C37 H37 119.8 . . ?

loop_
_geom_bond_atom_site_label_1
_geom_bond_atom_site_label_2
_geom_bond_distance
_geom_bond_site_symmetry_2
_geom_bond_publ_flag
Ru1 N2 2.1341(19) . ?
Ru1 N1 2.147(2) . ?
Ru1 C5 2.178(2) . ?
Ru1 C1 2.183(2) . ?
Ru1 C2 2.190(2) . ?
Ru1 C3 2.238(2) . ?
Ru1 C4 2.241(2) . ?
Ru1 P1 2.2748(9) . ?
P1 C16 1.802(2) . ?
P1 C32 1.830(2) . ?
P1 C26 1.835(2) . ?
N1 C11 1.343(3) . ?
N1 C15 1.344(3) . ?
N2 C17 1.362(3) . ?
N2 C22 1.405(3) . ?
C1 C2 1.430(3) . ?
C1 C5 1.437(3) . ?
C1 C6 1.498(3) . ?
C2 C3 1.445(3) . ?
C2 C7 1.495(3) . ?
C3 C4 1.412(3) . ?
C3 C8 1.495(3) . ?
C4 C5 1.449(3) . ?
C4 C9 1.498(3) . ?
C5 C10 1.494(3) . ?
C6 H6A 0.9800 . ?
C6 H6B 0.9800 . ?
C6 H6C 0.9800 . ?
C7 H7A 0.9800 . ?
C7 H7B 0.9800 . ?
C7 H7C 0.9800 . ?
C8 H8A 0.9800 . ?
C8 H8B 0.9800 . ?
C8 H8C 0.9800 . ?
C9 H9A 0.9800 . ?
C9 H9B 0.9800 . ?
C9 H9C 0.9800 . ?
C10 H10A 0.9800 . ?
C10 H10B 0.9800 . ?
C10 H10C 0.9800 . ?
C11 C12 1.388(4) . ?
C11 H11 0.9500 . ?
C12 C13 1.377(4) . ?
C12 H12 0.9500 . ?
C13 C14 1.371(4) . ?
C13 H13 0.9500 . ?
C14 C15 1.385(3) . ?
C14 H14 0.9500 . ?
C15 H15 0.9500 . ?
C16 C21 1.395(3) . ?
C16 C17 1.423(3) . ?
C17 C18 1.420(3) . ?
C18 C19 1.374(3) . ?
C18 H18 0.9500 . ?
C19 C20 1.401(3) . ?
C19 H19 0.9500 . ?
C20 C21 1.384(3) . ?
C20 H20 0.9500 . ?
C21 H21 0.9500 . ?
C22 C23 1.341(3) . ?
C22 H22 0.9500 . ?
C23 C25 1.503(3) . ?
C23 C24 1.505(3) . ?
C24 H24A 0.9800 . ?
C24 H24B 0.9800 . ?
C24 H24C 0.9800 . ?
C25 H25A 0.9800 . ?
C25 H25B 0.9800 . ?
C25 H25C 0.9800 . ?
C26 C31 1.394(3) . ?
C26 C27 1.396(3) . ?
C27 C28 1.392(3) . ?
C27 H27 0.9500 . ?
C28 C29 1.376(4) . ?
C28 H28 0.9500 . ?
C29 C30 1.387(4) . ?
C29 H29 0.9500 . ?
C30 C31 1.387(3) . ?
C30 H30 0.9500 . ?
C31 H31 0.9500 . ?
C32 C37 1.389(3) . ?
C32 C33 1.399(3) . ?
C33 C34 1.383(3) . ?
C33 H33 0.9500 . ?
C34 C35 1.383(3) . ?
C34 H34 0.9500 . ?
C35 C36 1.384(4) . ?
C35 H35 0.9500 . ?
C36 C37 1.395(3) . ?
C36 H36 0.9500 . ?
C37 H37 0.9500 . ?

loop_
_geom_hbond_atom_site_label_D
_geom_hbond_atom_site_label_H
_geom_hbond_atom_site_label_A
_geom_hbond_distance_DH
_geom_hbond_distance_HA
_geom_hbond_distance_DA
_geom_hbond_angle_DHA
_geom_hbond_site_symmetry_A
_geom_hbond_publ_flag
C11 H11 N2 0.95 2.43 2.978(3) 116.3 . yes

loop_
_geom_torsion_atom_site_label_1
_geom_torsion_atom_site_label_2
_geom_torsion_atom_site_label_3
_geom_torsion_atom_site_label_4
_geom_torsion
_geom_torsion_site_symmetry_1
_geom_torsion_site_symmetry_2
_geom_torsion_site_symmetry_3
_geom_torsion_site_symmetry_4
_geom_torsion_publ_flag
C5 C1 C2 C3 -3.1(2) . . . . ?
C6 C1 C2 C3 168.5(2) . . . . ?
Ru1 C1 C2 C3 -63.99(15) . . . . ?
C5 C1 C2 C7 -171.2(2) . . . . ?
C6 C1 C2 C7 0.4(3) . . . . ?
Ru1 C1 C2 C7 127.9(2) . . . . ?
C5 C1 C2 Ru1 60.92(15) . . . . ?
C6 C1 C2 Ru1 -127.5(2) . . . . ?
C1 C2 C3 C4 1.4(2) . . . . ?
C7 C2 C3 C4 169.4(2) . . . . ?
Ru1 C2 C3 C4 -61.18(15) . . . . ?
C1 C2 C3 C8 -177.9(2) . . . . ?
C7 C2 C3 C8 -10.0(4) . . . . ?
Ru1 C2 C3 C8 119.4(2) . . . . ?
C1 C2 C3 Ru1 62.61(14) . . . . ?
C7 C2 C3 Ru1 -129.5(2) . . . . ?
C2 C3 C4 C5 0.7(2) . . . . ?
C8 C3 C4 C5 -179.9(2) . . . . ?
Ru1 C3 C4 C5 -58.85(15) . . . . ?
C2 C3 C4 C9 -170.7(2) . . . . ?
C8 C3 C4 C9 8.7(4) . . . . ?
Ru1 C3 C4 C9 129.7(2) . . . . ?
C2 C3 C4 Ru1 59.59(15) . . . . ?
C8 C3 C4 Ru1 -121.0(2) . . . . ?
C2 C1 C5 C4 3.5(2) . . . . ?
C6 C1 C5 C4 -167.7(2) . . . . ?
Ru1 C1 C5 C4 64.83(15) . . . . ?
C2 C1 C5 C10 173.8(2) . . . . ?
C6 C1 C5 C10 2.6(4) . . . . ?
Ru1 C1 C5 C10 -124.9(2) . . . . ?
C2 C1 C5 Ru1 -61.32(15) . . . . ?
C6 C1 C5 Ru1 127.5(2) . . . . ?
C3 C4 C5 C1 -2.6(2) . . . . ?
C9 C4 C5 C1 169.0(2) . . . . ?
Ru1 C4 C5 C1 -63.32(15) . . . . ?
C3 C4 C5 C10 -173.3(2) . . . . ?
C9 C4 C5 C10 -1.7(3) . . . . ?
Ru1 C4 C5 C10 125.9(2) . . . . ?
C3 C4 C5 Ru1 60.71(15) . . . . ?
C9 C4 C5 Ru1 -127.7(2) . . . . ?
C15 N1 C11 C12 0.8(4) . . . . ?
Ru1 N1 C11 C12 -169.8(2) . . . . ?
N1 C11 C12 C13 -0.4(4) . . . . ?
C11 C12 C13 C14 -0.1(4) . . . . ?
C12 C13 C14 C15 0.0(4) . . . . ?
C11 N1 C15 C14 -0.9(3) . . . . ?
Ru1 N1 C15 C14 170.07(18) . . . . ?
C13 C14 C15 N1 0.5(4) . . . . ?
C32 P1 C16 C21 59.6(2) . . . . ?
C26 P1 C16 C21 -51.8(2) . . . . ?
Ru1 P1 C16 C21 -175.47(19) . . . . ?
C32 P1 C16 C17 -115.97(17) . . . . ?
C26 P1 C16 C17 132.68(17) . . . . ?
Ru1 P1 C16 C17 8.96(18) . . . . ?
C22 N2 C17 C18 -16.0(3) . . . . ?
Ru1 N2 C17 C18 169.25(17) . . . . ?
C22 N2 C17 C16 165.9(2) . . . . ?
Ru1 N2 C17 C16 -8.9(3) . . . . ?
C21 C16 C17 N2 -177.0(2) . . . . ?
P1 C16 C17 N2 -1.2(3) . . . . ?
C21 C16 C17 C18 4.8(3) . . . . ?
P1 C16 C17 C18 -179.49(17) . . . . ?
N2 C17 C18 C19 179.1(2) . . . . ?
C16 C17 C18 C19 -2.8(3) . . . . ?
C17 C18 C19 C20 -0.7(4) . . . . ?
C18 C19 C20 C21 2.3(4) . . . . ?
C19 C20 C21 C16 -0.2(3) . . . . ?
C17 C16 C21 C20 -3.4(4) . . . . ?
P1 C16 C21 C20 -178.59(18) . . . . ?
C17 N2 C22 C23 -55.3(3) . . . . ?
Ru1 N2 C22 C23 119.7(2) . . . . ?
N2 C22 C23 C25 -176.0(2) . . . . ?
N2 C22 C23 C24 0.5(4) . . . . ?
C16 P1 C26 C31 173.09(18) . . . . ?
C32 P1 C26 C31 62.9(2) . . . . ?
Ru1 P1 C26 C31 -70.28(19) . . . . ?
C16 P1 C26 C27 -16.6(2) . . . . ?
C32 P1 C26 C27 -126.8(2) . . . . ?
Ru1 P1 C26 C27 100.0(2) . . . . ?
C31 C26 C27 C28 0.8(4) . . . . ?
P1 C26 C27 C28 -169.5(2) . . . . ?
C26 C27 C28 C29 -1.2(4) . . . . ?
C27 C28 C29 C30 0.9(4) . . . . ?
C28 C29 C30 C31 -0.3(4) . . . . ?
C29 C30 C31 C26 0.0(4) . . . . ?
C27 C26 C31 C30 -0.2(3) . . . . ?
P1 C26 C31 C30 170.50(18) . . . . ?
C16 P1 C32 C37 -118.4(2) . . . . ?
C26 P1 C32 C37 -5.5(2) . . . . ?
Ru1 P1 C32 C37 126.13(19) . . . . ?
C16 P1 C32 C33 64.01(19) . . . . ?
C26 P1 C32 C33 176.87(17) . . . . ?
Ru1 P1 C32 C33 -51.45(19) . . . . ?
C37 C32 C33 C34 -1.2(3) . . . . ?
P1 C32 C33 C34 176.57(18) . . . . ?
C32 C33 C34 C35 0.0(4) . . . . ?
C33 C34 C35 C36 1.2(4) . . . . ?
C34 C35 C36 C37 -1.0(4) . . . . ?
C33 C32 C37 C36 1.4(3) . . . . ?
P1 C32 C37 C36 -176.17(19) . . . . ?
C35 C36 C37 C32 -0.3(4) . . . . ?
